data_4109945
loop_
_publ_author_name
'Shigeki Mori'
'Kil Suk Kim'
'Zin Seok Yoon'
'Su Bum Noh'
'Dongho Kim'
'Atsuhiro Osuka'

_publ_section_title
;
 Peripheral Fabrications of a Bis-Gold(III) Complex of
 [26]Hexaphyrin(1.1.1.1.1.1) and Aromatic versus Antiaromatic Effect on
 Two-Photon Absorption Cross Section
;
_journal_name_full 'Journal of the American Chemical Society'
_journal_page_first 11344
_journal_page_last 11345
_journal_paper_doi 10.1021/ja0744908
_journal_volume 129
_journal_year 2007
_chemical_formula_sum 'C73 H2 Au2 Br8 Cl11 F30 N6'
_chemical_formula_weight 2955.97
_chemical_name_systematic
; 
 ? 
;
_space_group_IT_number 2
_symmetry_cell_setting triclinic
_symmetry_Int_Tables_number 2
_symmetry_space_group_name_Hall '-P 1'
_symmetry_space_group_name_H-M 'P -1'
_atom_sites_solution_hydrogens geom
_atom_sites_solution_primary direct
_atom_sites_solution_secondary difmap
_audit_creation_method SHELXL-97
_cell_angle_alpha 68.5870(10)
_cell_angle_beta 88.4060(10)
_cell_angle_gamma 71.4240(10)
_cell_formula_units_Z 2
_cell_length_a 15.2156(13)
_cell_length_b 17.4112(15)
_cell_length_c 18.4238(16)
_cell_measurement_reflns_used 9740
_cell_measurement_temperature 90(2)
_cell_measurement_theta_max 28.20
_cell_measurement_theta_min 2.39
_cell_volume 4285.5(6)
_computing_cell_refinement 'Bruker SMART'
_computing_data_collection 'Bruker SMART'
_computing_data_reduction 'Bruker SAINT'
_computing_molecular_graphics 'Bruker SHELXTL'
_computing_publication_material 'Bruker SHELXTL'
_computing_structure_refinement 'SHELXL-97 (Sheldrick, 1997)'
_computing_structure_solution 'SHELXS-97 (Sheldrick, 1990)'
_diffrn_ambient_temperature 90(2)
_diffrn_detector_area_resol_mean 8.366
_diffrn_measured_fraction_theta_full 0.911
_diffrn_measured_fraction_theta_max 0.911
_diffrn_measurement_device_type 'CCD area detector'
_diffrn_measurement_method 'phi and omega scans'
_diffrn_radiation_monochromator graphite
_diffrn_radiation_source 'fine-focus sealed tube'
_diffrn_radiation_type MoK\a
_diffrn_radiation_wavelength 0.71073
_diffrn_reflns_av_R_equivalents 0.0359
_diffrn_reflns_av_sigmaI/netI 0.0505
_diffrn_reflns_limit_h_max 19
_diffrn_reflns_limit_h_min -20
_diffrn_reflns_limit_k_max 22
_diffrn_reflns_limit_k_min -23
_diffrn_reflns_limit_l_max 24
_diffrn_reflns_limit_l_min -23
_diffrn_reflns_number 49300
_diffrn_reflns_theta_full 28.24
_diffrn_reflns_theta_max 28.24
_diffrn_reflns_theta_min 1.19
_exptl_absorpt_coefficient_mu 7.605
_exptl_absorpt_correction_T_max 0.3115
_exptl_absorpt_correction_T_min 0.0920
_exptl_absorpt_correction_type empirical
_exptl_crystal_colour green
_exptl_crystal_density_diffrn 2.291
_exptl_crystal_description prism
_exptl_crystal_F_000 2754
_exptl_crystal_size_max 0.60
_exptl_crystal_size_mid 0.30
_exptl_crystal_size_min 0.20
_refine_diff_density_max 3.890
_refine_diff_density_min -4.296
_refine_diff_density_rms 0.292
_refine_ls_extinction_method none
_refine_ls_goodness_of_fit_ref 1.043
_refine_ls_hydrogen_treatment constr
_refine_ls_matrix_type full
_refine_ls_number_parameters 1116
_refine_ls_number_reflns 19304
_refine_ls_number_restraints 0
_refine_ls_restrained_S_all 1.043
_refine_ls_R_factor_all 0.0878
_refine_ls_R_factor_gt 0.0680
_refine_ls_shift/su_max 0.001
_refine_ls_shift/su_mean 0.000
_refine_ls_structure_factor_coef Fsqd
_refine_ls_weighting_details 'calc w=1/[\s^2^(Fo^2^)+(0.1229P)^2^+51.1448P] where P=(Fo^2^+2Fc^2^)/3'
_refine_ls_weighting_scheme calc
_refine_ls_wR_factor_gt 0.1948
_refine_ls_wR_factor_ref 0.2120
_reflns_number_gt 14898
_reflns_number_total 19304
_reflns_threshold_expression >2sigma(I)
_cod_data_source_file ja0744908si20070619_085343.cif
_cod_data_source_block 0803mor
_cod_database_code 4109945

loop_
_symmetry_equiv_pos_as_xyz
'x, y, z'
'-x, -y, -z'

loop_
_atom_site_label
_atom_site_type_symbol
_atom_site_fract_x
_atom_site_fract_y
_atom_site_fract_z
_atom_site_U_iso_or_equiv
_atom_site_adp_type
_atom_site_occupancy
_atom_site_symmetry_multiplicity
_atom_site_calc_flag
_atom_site_refinement_flags
Au1 Au 0.08738(2) 0.23173(2) 0.44235(2) 0.02299(11) Uani 1 1 d .
Au2 Au 0.12617(2) 0.41274(2) 0.23261(2) 0.02408(11) Uani 1 1 d .
Br1 Br -0.04624(10) 0.23321(9) 0.75010(7) 0.0495(3) Uani 1 1 d .
Br2 Br -0.23354(8) 0.35817(9) 0.61658(7) 0.0469(3) Uani 1 1 d .
Br3 Br -0.14959(8) 0.77964(7) 0.08862(7) 0.0440(3) Uani 1 1 d .
Br4 Br 0.05948(10) 0.79803(8) 0.04822(8) 0.0519(3) Uani 1 1 d .
Br5 Br 0.42432(19) 0.53160(16) 0.0506(2) 0.1430(14) Uani 1 1 d .
Br6 Br 0.48144(13) 0.31782(11) 0.08184(15) 0.0941(8) Uani 1 1 d .
Br7 Br 0.36505(8) -0.13475(7) 0.58721(8) 0.0410(3) Uani 1 1 d .
Br8 Br 0.26041(10) -0.09192(8) 0.73527(8) 0.0519(3) Uani 1 1 d .
C1 C 0.0261(7) 0.1982(7) 0.6072(6) 0.031(2) Uani 1 1 d .
C2 C -0.0491(8) 0.2376(7) 0.6471(6) 0.036(2) Uani 1 1 d .
C3 C -0.1218(7) 0.2918(7) 0.5931(6) 0.032(2) Uani 1 1 d .
C4 C -0.0914(7) 0.2957(6) 0.5175(6) 0.027(2) Uani 1 1 d .
C5 C -0.1383(6) 0.3514(6) 0.4460(6) 0.0253(19) Uani 1 1 d .
C6 C -0.0913(7) 0.3762(6) 0.3774(6) 0.0253(19) Uani 1 1 d .
C7 C 0.0043(6) 0.3453(6) 0.3651(6) 0.0243(19) Uani 1 1 d .
C8 C 0.0170(7) 0.4065(6) 0.2946(6) 0.0255(19) Uani 1 1 d .
C9 C -0.0678(7) 0.4715(7) 0.2656(6) 0.029(2) Uani 1 1 d .
C10 C -0.0924(7) 0.5584(7) 0.2059(6) 0.030(2) Uani 1 1 d .
C11 C -0.0288(7) 0.5937(6) 0.1681(6) 0.028(2) Uani 1 1 d .
C12 C -0.0398(7) 0.6837(7) 0.1219(6) 0.032(2) Uani 1 1 d .
C13 C 0.0441(8) 0.6903(7) 0.1035(6) 0.033(2) Uani 1 1 d .
C14 C 0.1110(7) 0.6030(7) 0.1335(6) 0.032(2) Uani 1 1 d .
C15 C 0.2056(8) 0.5778(7) 0.1190(6) 0.034(2) Uani 1 1 d .
C16 C 0.2606(7) 0.4920(7) 0.1293(6) 0.034(2) Uani 1 1 d .
C17 C 0.3490(9) 0.4655(9) 0.0988(9) 0.050(3) Uani 1 1 d .
C18 C 0.3704(8) 0.3821(8) 0.1090(8) 0.048(3) Uani 1 1 d .
C19 C 0.3029(7) 0.3481(7) 0.1544(7) 0.033(2) Uani 1 1 d .
C20 C 0.3038(7) 0.2642(7) 0.1880(6) 0.031(2) Uani 1 1 d .
C21 C 0.2513(7) 0.2364(7) 0.2516(6) 0.031(2) Uani 1 1 d .
C22 C 0.1828(7) 0.2836(6) 0.2875(6) 0.0259(19) Uani 1 1 d .
C23 C 0.1701(6) 0.2224(6) 0.3575(6) 0.0246(19) Uani 1 1 d .
C24 C 0.2301(7) 0.1394(7) 0.3636(6) 0.028(2) Uani 1 1 d .
C25 C 0.2613(7) 0.0588(7) 0.4279(6) 0.029(2) Uani 1 1 d .
C26 C 0.2365(7) 0.0468(6) 0.5017(6) 0.029(2) Uani 1 1 d .
C27 C 0.2748(7) -0.0277(6) 0.5738(7) 0.032(2) Uani 1 1 d .
C28 C 0.2343(7) -0.0091(6) 0.6337(6) 0.031(2) Uani 1 1 d .
C29 C 0.1665(7) 0.0802(6) 0.6009(6) 0.029(2) Uani 1 1 d .
C30 C 0.1045(7) 0.1232(7) 0.6422(6) 0.030(2) Uani 1 1 d .
C31 C -0.2411(7) 0.3926(6) 0.4379(6) 0.027(2) Uani 1 1 d .
C32 C -0.2884(7) 0.4801(7) 0.4212(6) 0.032(2) Uani 1 1 d .
C33 C -0.3852(8) 0.5145(7) 0.4146(7) 0.038(3) Uani 1 1 d .
C34 C -0.4365(7) 0.4600(7) 0.4287(7) 0.035(2) Uani 1 1 d .
C35 C -0.3930(7) 0.3730(7) 0.4450(7) 0.035(2) Uani 1 1 d .
C36 C -0.2966(7) 0.3396(6) 0.4504(6) 0.027(2) Uani 1 1 d .
C37 C -0.1915(7) 0.6156(8) 0.2001(7) 0.041(3) Uani 1 1 d .
C38 C -0.2182(8) 0.6596(7) 0.2516(9) 0.047(3) Uani 1 1 d .
C39 C -0.3087(12) 0.7155(10) 0.2446(13) 0.077(6) Uani 1 1 d .
C40 C -0.3720(11) 0.7303(12) 0.1943(15) 0.089(7) Uani 1 1 d .
C41 C -0.3514(12) 0.6878(12) 0.1393(11) 0.079(6) Uani 1 1 d .
C42 C -0.2596(10) 0.6278(10) 0.1451(8) 0.057(4) Uani 1 1 d .
C43 C 0.2514(8) 0.6468(7) 0.0897(7) 0.040(3) Uani 1 1 d .
C44 C 0.2939(10) 0.6653(9) 0.1422(9) 0.050(3) Uani 1 1 d .
C45 C 0.3423(13) 0.7258(11) 0.1196(11) 0.072(5) Uani 1 1 d .
C46 C 0.3399(10) 0.7708(10) 0.0438(11) 0.066(5) Uani 1 1 d .
C47 C 0.2970(10) 0.7582(10) -0.0106(10) 0.066(5) Uani 1 1 d .
C48 C 0.2538(10) 0.6922(11) 0.0123(9) 0.066(4) Uani 1 1 d .
C49 C 0.3657(8) 0.1968(7) 0.1607(7) 0.033(2) Uani 1 1 d .
C50 C 0.4492(8) 0.1327(9) 0.2030(7) 0.041(3) Uani 1 1 d .
C51 C 0.5049(8) 0.0728(9) 0.1745(8) 0.049(3) Uani 1 1 d .
C52 C 0.4792(8) 0.0723(8) 0.1060(7) 0.039(3) Uani 1 1 d .
C53 C 0.3978(9) 0.1317(8) 0.0618(7) 0.042(3) Uani 1 1 d .
C54 C 0.3422(8) 0.1930(7) 0.0906(6) 0.035(2) Uani 1 1 d .
C55 C 0.3290(7) -0.0156(7) 0.4115(7) 0.035(2) Uani 1 1 d .
C56 C 0.4231(9) -0.0245(8) 0.4104(9) 0.049(3) Uani 1 1 d .
C57 C 0.4846(10) -0.0920(9) 0.3930(10) 0.066(5) Uani 1 1 d .
C58 C 0.4528(12) -0.1526(9) 0.3786(10) 0.069(5) Uani 1 1 d .
C59 C 0.3616(11) -0.1448(8) 0.3810(9) 0.056(4) Uani 1 1 d .
C60 C 0.2989(10) -0.0766(7) 0.3957(7) 0.044(3) Uani 1 1 d .
C61 C 0.1171(9) 0.0819(7) 0.7298(7) 0.039(3) Uani 1 1 d .
C62 C 0.1826(8) 0.0861(7) 0.7743(8) 0.044(3) Uani 1 1 d .
C63 C 0.1980(10) 0.0437(9) 0.8551(9) 0.057(4) Uani 1 1 d .
C64 C 0.1387(12) -0.0013(11) 0.8911(10) 0.070(5) Uani 1 1 d .
C65 C 0.0704(11) -0.0066(9) 0.8502(9) 0.062(4) Uani 1 1 d .
C66 C 0.0586(10) 0.0339(9) 0.7696(7) 0.049(3) Uani 1 1 d .
C67 C 0.3090(12) 0.3337(10) 0.4066(10) 0.066(4) Uani 1 1 d .
C68 C 0.602(2) 0.415(2) 0.2064(19) 0.135(10) Uiso 1 1 d .
C69 C 0.2300(18) 0.9852(17) 0.1285(15) 0.109(7) Uiso 1 1 d .
C70 C 1.000(3) 0.498(3) 0.457(2) 0.171(14) Uiso 1 1 d .
C71 C 0.086(3) 0.829(2) 0.654(3) 0.178(17) Uani 1 1 d .
C72 C 0.013(3) 0.922(3) 0.599(2) 0.168(15) Uani 1 1 d .
C73 C 0.0387(18) 0.950(2) 0.5233(15) 0.121(11) Uani 1 1 d .
Cl1 Cl 0.3936(2) 0.2468(2) 0.3928(3) 0.0596(9) Uani 1 1 d .
Cl2 Cl 0.3249(4) 0.3255(4) 0.5020(3) 0.0988(17) Uani 1 1 d .
Cl3 Cl 0.3136(3) 0.4342(3) 0.3401(3) 0.0756(12) Uani 1 1 d .
Cl4 Cl 0.7088(16) 0.3812(15) 0.2365(13) 0.330(10) Uiso 1 1 d .
Cl5 Cl 0.5363(6) 0.3603(6) 0.2664(5) 0.143(3) Uiso 1 1 d .
Cl6 Cl 0.5765(15) 0.5137(14) 0.2214(12) 0.316(9) Uiso 1 1 d .
Cl7 Cl 0.2016(6) 1.0551(5) 0.1839(5) 0.134(2) Uiso 1 1 d .
Cl8 Cl 0.1890(4) 0.8965(4) 0.1771(4) 0.0979(16) Uiso 1 1 d .
Cl9 Cl 0.3579(11) 0.9362(10) 0.1571(9) 0.243(6) Uiso 1 1 d .
Cl10 Cl 0.9360(5) 0.5963(5) 0.4714(4) 0.122(2) Uiso 1 1 d .
Cl11 Cl 1.0799(14) 0.5221(13) 0.3970(12) 0.291(8) Uiso 1 1 d .
F1 F -0.2401(5) 0.5343(4) 0.4125(5) 0.0441(16) Uani 1 1 d .
F2 F -0.4272(5) 0.6001(4) 0.3983(5) 0.0483(18) Uani 1 1 d .
F3 F -0.5289(4) 0.4927(5) 0.4226(5) 0.0509(18) Uani 1 1 d .
F4 F -0.4441(5) 0.3189(5) 0.4584(5) 0.0505(19) Uani 1 1 d .
F5 F -0.2567(4) 0.2539(4) 0.4669(4) 0.0388(15) Uani 1 1 d .
F6 F -0.1560(6) 0.6518(5) 0.3052(5) 0.059(2) Uani 1 1 d .
F7 F -0.3309(7) 0.7555(6) 0.2982(8) 0.095(4) Uani 1 1 d .
F8 F -0.4600(6) 0.7833(7) 0.1824(9) 0.120(5) Uani 1 1 d .
F9 F -0.4118(7) 0.6960(9) 0.0813(7) 0.124(6) Uani 1 1 d .
F10 F -0.2360(6) 0.5861(7) 0.0956(5) 0.072(3) Uani 1 1 d .
F11 F 0.3007(7) 0.6191(7) 0.2200(5) 0.074(3) Uani 1 1 d .
F12 F 0.3876(10) 0.7369(9) 0.1738(8) 0.111(4) Uani 1 1 d .
F13 F 0.3835(8) 0.8317(6) 0.0179(8) 0.099(4) Uani 1 1 d .
F14 F 0.2943(7) 0.8033(8) -0.0873(6) 0.099(4) Uani 1 1 d .
F15 F 0.2095(8) 0.6797(9) -0.0409(5) 0.094(4) Uani 1 1 d .
F16 F 0.4771(5) 0.1326(6) 0.2718(5) 0.062(2) Uani 1 1 d .
F17 F 0.5822(5) 0.0120(6) 0.2179(5) 0.069(3) Uani 1 1 d .
F18 F 0.5320(5) 0.0131(5) 0.0782(5) 0.0538(19) Uani 1 1 d .
F19 F 0.3720(6) 0.1308(6) -0.0058(4) 0.060(2) Uani 1 1 d .
F20 F 0.2636(5) 0.2504(5) 0.0467(4) 0.053(2) Uani 1 1 d .
F21 F 0.4520(5) 0.0320(5) 0.4257(5) 0.060(2) Uani 1 1 d .
F22 F 0.5748(6) -0.0980(6) 0.3926(7) 0.093(4) Uani 1 1 d .
F23 F 0.5116(8) -0.2179(6) 0.3628(7) 0.101(4) Uani 1 1 d .
F24 F 0.3307(8) -0.2030(5) 0.3665(6) 0.081(3) Uani 1 1 d .
F25 F 0.2095(5) -0.0713(5) 0.3974(5) 0.0502(18) Uani 1 1 d .
F26 F 0.2397(5) 0.1307(5) 0.7381(5) 0.058(2) Uani 1 1 d .
F27 F 0.2653(6) 0.0444(6) 0.8965(6) 0.072(3) Uani 1 1 d .
F28 F 0.1526(8) -0.0438(7) 0.9698(5) 0.098(4) Uani 1 1 d .
F29 F 0.0142(8) -0.0508(7) 0.8876(6) 0.093(4) Uani 1 1 d .
F30 F -0.0084(6) 0.0284(5) 0.7301(5) 0.061(2) Uani 1 1 d .
N1 N -0.0006(6) 0.2403(5) 0.5288(5) 0.0254(16) Uani 1 1 d .
N2 N -0.1341(5) 0.4493(5) 0.3137(5) 0.0266(17) Uani 1 1 d .
H2 H -0.1944 0.4779 0.3046 0.032 Uiso 1 1 calc R
N3 N 0.0657(6) 0.5473(6) 0.1724(5) 0.0271(17) Uani 1 1 d .
N4 N 0.2369(6) 0.4194(5) 0.1648(5) 0.0295(18) Uani 1 1 d .
N5 N 0.2728(6) 0.1492(6) 0.2981(5) 0.0298(18) Uani 1 1 d .
H5 H 0.3096 0.1059 0.2862 0.036 Uiso 1 1 calc R
N6 N 0.1700(6) 0.1117(5) 0.5219(5) 0.0256(17) Uani 1 1 d .

loop_
_atom_site_aniso_label
_atom_site_aniso_U_11
_atom_site_aniso_U_22
_atom_site_aniso_U_33
_atom_site_aniso_U_23
_atom_site_aniso_U_13
_atom_site_aniso_U_12
Au1 0.01992(18) 0.02043(18) 0.02829(19) -0.00970(14) 0.00592(13) -0.00590(13)
Au2 0.02086(18) 0.02396(19) 0.02698(19) -0.00959(15) 0.00670(13) -0.00721(14)
Br1 0.0524(7) 0.0529(7) 0.0354(6) -0.0195(5) 0.0054(5) -0.0040(6)
Br2 0.0370(6) 0.0567(7) 0.0410(6) -0.0245(6) 0.0128(5) -0.0011(5)
Br3 0.0340(6) 0.0307(6) 0.0486(7) -0.0012(5) 0.0040(5) -0.0023(5)
Br4 0.0514(7) 0.0358(6) 0.0566(8) -0.0043(6) 0.0127(6) -0.0146(5)
Br5 0.1021(17) 0.0802(14) 0.255(4) -0.0616(19) 0.108(2) -0.0499(14)
Br6 0.0743(11) 0.0604(10) 0.172(2) -0.0632(12) 0.0923(13) -0.0380(9)
Br7 0.0335(6) 0.0231(5) 0.0562(7) -0.0106(5) 0.0026(5) -0.0008(4)
Br8 0.0615(8) 0.0349(6) 0.0463(7) -0.0118(5) -0.0017(6) -0.0027(6)
C1 0.034(5) 0.027(5) 0.032(5) -0.012(4) 0.007(4) -0.012(4)
C2 0.042(6) 0.037(6) 0.030(5) -0.016(5) 0.015(5) -0.013(5)
C3 0.031(5) 0.029(5) 0.035(5) -0.014(4) 0.004(4) -0.007(4)
C4 0.023(4) 0.021(4) 0.035(5) -0.009(4) 0.009(4) -0.008(4)
C5 0.020(4) 0.030(5) 0.032(5) -0.019(4) 0.012(4) -0.008(4)
C6 0.024(5) 0.021(4) 0.034(5) -0.012(4) 0.006(4) -0.010(4)
C7 0.021(4) 0.028(5) 0.030(5) -0.015(4) 0.011(4) -0.011(4)
C8 0.026(5) 0.024(5) 0.027(5) -0.012(4) 0.001(4) -0.006(4)
C9 0.024(5) 0.029(5) 0.030(5) -0.008(4) 0.007(4) -0.008(4)
C10 0.024(5) 0.028(5) 0.031(5) -0.009(4) -0.001(4) -0.003(4)
C11 0.030(5) 0.026(5) 0.022(4) -0.008(4) -0.002(4) -0.004(4)
C12 0.033(5) 0.026(5) 0.029(5) -0.007(4) 0.004(4) -0.003(4)
C13 0.035(6) 0.026(5) 0.035(5) -0.008(4) 0.007(4) -0.010(4)
C14 0.032(5) 0.028(5) 0.033(5) -0.007(4) 0.004(4) -0.011(4)
C15 0.033(5) 0.033(5) 0.030(5) -0.007(4) 0.009(4) -0.011(4)
C16 0.029(5) 0.037(6) 0.036(6) -0.012(5) 0.009(4) -0.013(4)
C17 0.034(6) 0.046(7) 0.072(9) -0.019(7) 0.026(6) -0.021(6)
C18 0.035(6) 0.041(7) 0.068(8) -0.023(6) 0.029(6) -0.013(5)
C19 0.025(5) 0.041(6) 0.041(6) -0.022(5) 0.015(4) -0.013(4)
C20 0.027(5) 0.035(5) 0.039(6) -0.022(5) 0.014(4) -0.012(4)
C21 0.027(5) 0.035(5) 0.037(6) -0.015(5) 0.009(4) -0.015(4)
C22 0.024(5) 0.028(5) 0.030(5) -0.013(4) 0.001(4) -0.011(4)
C23 0.022(4) 0.022(4) 0.034(5) -0.012(4) 0.009(4) -0.010(4)
C24 0.022(5) 0.031(5) 0.037(5) -0.017(4) 0.010(4) -0.013(4)
C25 0.027(5) 0.028(5) 0.038(5) -0.019(4) 0.006(4) -0.010(4)
C26 0.024(5) 0.017(4) 0.043(6) -0.010(4) 0.004(4) -0.006(4)
C27 0.026(5) 0.022(5) 0.043(6) -0.007(4) 0.008(4) -0.009(4)
C28 0.033(5) 0.019(4) 0.033(5) -0.003(4) -0.002(4) -0.006(4)
C29 0.025(5) 0.022(5) 0.036(5) -0.006(4) 0.000(4) -0.008(4)
C30 0.031(5) 0.031(5) 0.031(5) -0.015(4) 0.006(4) -0.009(4)
C31 0.023(5) 0.022(5) 0.035(5) -0.011(4) 0.011(4) -0.007(4)
C32 0.032(5) 0.033(5) 0.035(5) -0.015(4) 0.011(4) -0.015(4)
C33 0.037(6) 0.022(5) 0.047(6) -0.013(5) 0.013(5) -0.003(4)
C34 0.018(5) 0.032(5) 0.051(7) -0.015(5) 0.008(4) -0.003(4)
C35 0.028(5) 0.029(5) 0.049(6) -0.014(5) 0.008(5) -0.012(4)
C36 0.021(4) 0.019(4) 0.038(5) -0.009(4) 0.006(4) -0.007(4)
C37 0.023(5) 0.042(6) 0.044(6) -0.002(5) 0.008(5) -0.009(5)
C38 0.032(6) 0.024(5) 0.071(9) -0.007(6) 0.024(6) -0.005(5)
C39 0.049(9) 0.039(8) 0.126(16) -0.018(9) 0.050(10) -0.012(7)
C40 0.033(8) 0.059(11) 0.128(18) 0.012(11) 0.006(10) -0.012(7)
C41 0.054(9) 0.068(11) 0.068(11) 0.028(9) -0.030(8) -0.020(8)
C42 0.045(7) 0.062(9) 0.047(8) 0.006(7) 0.002(6) -0.024(7)
C43 0.032(6) 0.033(6) 0.048(7) -0.004(5) 0.009(5) -0.016(5)
C44 0.050(7) 0.045(7) 0.066(9) -0.019(6) 0.013(6) -0.031(6)
C45 0.086(12) 0.058(10) 0.082(12) -0.030(9) 0.023(10) -0.035(9)
C46 0.042(8) 0.045(8) 0.091(12) 0.000(8) 0.013(8) -0.018(6)
C47 0.043(8) 0.048(8) 0.066(10) 0.016(7) 0.006(7) -0.006(6)
C48 0.048(8) 0.076(11) 0.047(8) 0.007(7) 0.009(6) -0.022(7)
C49 0.030(5) 0.033(5) 0.041(6) -0.017(5) 0.014(4) -0.013(4)
C50 0.029(5) 0.061(8) 0.041(6) -0.030(6) 0.008(5) -0.013(5)
C51 0.028(6) 0.060(8) 0.045(7) -0.022(6) 0.001(5) 0.005(5)
C52 0.027(5) 0.043(6) 0.048(7) -0.023(5) 0.008(5) -0.005(5)
C53 0.042(6) 0.045(7) 0.039(6) -0.022(5) 0.011(5) -0.009(5)
C54 0.030(5) 0.035(6) 0.033(5) -0.014(5) 0.008(4) -0.002(4)
C55 0.029(5) 0.023(5) 0.044(6) -0.011(4) 0.010(5) 0.000(4)
C56 0.033(6) 0.032(6) 0.072(9) -0.013(6) 0.021(6) -0.006(5)
C57 0.043(7) 0.031(7) 0.086(11) 0.000(7) 0.031(7) 0.009(6)
C58 0.071(10) 0.038(7) 0.070(10) -0.008(7) 0.038(8) 0.004(7)
C59 0.074(10) 0.031(6) 0.059(8) -0.015(6) 0.034(7) -0.015(6)
C60 0.061(8) 0.030(6) 0.046(7) -0.020(5) 0.027(6) -0.017(5)
C61 0.045(6) 0.028(5) 0.034(6) -0.011(5) 0.000(5) 0.001(5)
C62 0.037(6) 0.025(5) 0.065(8) -0.020(6) 0.003(6) -0.001(5)
C63 0.051(8) 0.047(7) 0.061(9) -0.034(7) -0.026(7) 0.017(6)
C64 0.067(10) 0.053(9) 0.058(9) -0.015(7) 0.000(8) 0.015(8)
C65 0.061(9) 0.041(8) 0.060(9) -0.005(7) 0.004(7) -0.004(7)
C66 0.050(7) 0.041(7) 0.037(6) -0.005(5) 0.007(6) -0.002(6)
C67 0.072(10) 0.044(8) 0.078(11) -0.037(8) -0.005(8) 0.005(7)
C71 0.19(4) 0.11(2) 0.25(5) -0.06(3) -0.05(3) -0.06(2)
C72 0.19(3) 0.20(4) 0.22(4) -0.14(3) 0.01(3) -0.13(3)
C73 0.12(2) 0.22(3) 0.10(2) -0.09(2) 0.055(16) -0.13(2)
Cl1 0.0383(16) 0.0513(19) 0.092(3) -0.0408(19) -0.0022(16) -0.0017(14)
Cl2 0.116(4) 0.093(4) 0.078(3) -0.045(3) -0.012(3) -0.007(3)
Cl3 0.076(3) 0.049(2) 0.098(3) -0.026(2) -0.012(2) -0.0174(19)
F1 0.040(4) 0.029(3) 0.070(5) -0.022(3) 0.021(3) -0.018(3)
F2 0.034(3) 0.026(3) 0.078(5) -0.020(3) 0.014(3) 0.000(3)
F3 0.021(3) 0.046(4) 0.080(5) -0.025(4) 0.011(3) -0.004(3)
F4 0.030(3) 0.044(4) 0.087(6) -0.028(4) 0.019(3) -0.023(3)
F5 0.030(3) 0.025(3) 0.062(4) -0.016(3) 0.016(3) -0.011(3)
F6 0.063(5) 0.061(5) 0.074(6) -0.042(4) 0.032(4) -0.033(4)
F7 0.074(6) 0.060(6) 0.154(11) -0.052(7) 0.074(7) -0.020(5)
F8 0.035(5) 0.077(7) 0.178(13) 0.004(8) 0.025(6) 0.009(5)
F9 0.048(6) 0.151(11) 0.101(8) 0.040(8) -0.039(6) -0.040(7)
F10 0.065(6) 0.101(7) 0.051(5) -0.017(5) -0.010(4) -0.042(5)
F11 0.095(7) 0.096(7) 0.055(5) -0.036(5) 0.019(5) -0.056(6)
F12 0.136(11) 0.129(10) 0.116(9) -0.052(8) 0.003(8) -0.097(9)
F13 0.081(7) 0.054(6) 0.160(11) -0.020(6) 0.032(7) -0.045(5)
F14 0.076(7) 0.092(8) 0.078(7) 0.028(6) 0.013(5) -0.030(6)
F15 0.093(8) 0.135(10) 0.044(5) -0.003(6) -0.002(5) -0.061(7)
F16 0.034(4) 0.095(6) 0.065(5) -0.056(5) 0.002(3) 0.000(4)
F17 0.034(4) 0.088(6) 0.069(5) -0.046(5) -0.006(4) 0.021(4)
F18 0.041(4) 0.056(5) 0.064(5) -0.039(4) 0.011(3) 0.003(3)
F19 0.056(5) 0.071(5) 0.045(4) -0.037(4) 0.000(3) 0.008(4)
F20 0.053(4) 0.052(4) 0.034(4) -0.017(3) -0.003(3) 0.011(3)
F21 0.026(3) 0.059(5) 0.082(6) -0.014(4) 0.004(4) -0.009(3)
F22 0.034(4) 0.060(6) 0.129(9) 0.003(6) 0.037(5) 0.008(4)
F23 0.113(9) 0.043(5) 0.111(8) -0.026(5) 0.059(7) 0.013(5)
F24 0.136(9) 0.037(4) 0.088(7) -0.041(5) 0.048(6) -0.035(5)
F25 0.057(5) 0.042(4) 0.066(5) -0.031(4) 0.024(4) -0.025(4)
F26 0.043(4) 0.050(4) 0.083(6) -0.038(4) -0.011(4) 0.000(4)
F27 0.056(5) 0.067(6) 0.078(6) -0.038(5) -0.020(4) 0.012(4)
F28 0.112(9) 0.084(7) 0.038(5) 0.001(5) -0.002(5) 0.018(6)
F29 0.097(8) 0.083(7) 0.062(6) 0.015(5) 0.018(5) -0.032(6)
F30 0.062(5) 0.056(5) 0.063(5) -0.010(4) 0.015(4) -0.031(4)
N1 0.024(4) 0.023(4) 0.031(4) -0.012(3) 0.006(3) -0.007(3)
N2 0.017(4) 0.027(4) 0.031(4) -0.008(3) 0.005(3) -0.004(3)
N3 0.022(4) 0.029(4) 0.028(4) -0.008(3) 0.003(3) -0.009(3)
N4 0.029(4) 0.025(4) 0.033(4) -0.008(4) 0.012(3) -0.010(3)
N5 0.026(4) 0.030(4) 0.041(5) -0.021(4) 0.010(4) -0.010(4)
N6 0.023(4) 0.022(4) 0.030(4) -0.008(3) 0.005(3) -0.008(3)

loop_
_atom_type_symbol
_atom_type_description
_atom_type_scat_dispersion_real
_atom_type_scat_dispersion_imag
_atom_type_scat_source
C C 0.0033 0.0016 'International Tables Vol C Tables 4.2.6.8 and 6.1.1.4'
H H 0.0000 0.0000 'International Tables Vol C Tables 4.2.6.8 and 6.1.1.4'
N N 0.0061 0.0033 'International Tables Vol C Tables 4.2.6.8 and 6.1.1.4'
F F 0.0171 0.0103 'International Tables Vol C Tables 4.2.6.8 and 6.1.1.4'
Br Br -0.2901 2.4595 'International Tables Vol C Tables 4.2.6.8 and 6.1.1.4'
Au Au -2.0133 8.8022 'International Tables Vol C Tables 4.2.6.8 and 6.1.1.4'
Cl Cl 0.1484 0.1585 'International Tables Vol C Tables 4.2.6.8 and 6.1.1.4'

loop_
_geom_angle_atom_site_label_1
_geom_angle_atom_site_label_2
_geom_angle_atom_site_label_3
_geom_angle
_geom_angle_site_symmetry_1
_geom_angle_site_symmetry_3
C7 Au1 C23 88.1(4) . .
C7 Au1 N1 91.6(3) . .
C23 Au1 N1 178.4(3) . .
C7 Au1 N6 177.8(3) . .
C23 Au1 N6 92.3(4) . .
N1 Au1 N6 87.9(3) . .
C22 Au2 C8 88.1(4) . .
C22 Au2 N4 92.2(4) . .
C8 Au2 N4 177.9(4) . .
C22 Au2 N3 178.3(4) . .
C8 Au2 N3 92.1(4) . .
N4 Au2 N3 87.4(3) . .
N1 C1 C30 125.7(9) . .
N1 C1 C2 106.8(9) . .
C30 C1 C2 126.9(10) . .
C3 C2 C1 108.0(9) . .
C3 C2 Br1 122.2(8) . .
C1 C2 Br1 129.0(9) . .
C2 C3 C4 107.3(9) . .
C2 C3 Br2 123.5(8) . .
C4 C3 Br2 128.7(8) . .
C5 C4 N1 124.5(9) . .
C5 C4 C3 127.0(9) . .
N1 C4 C3 108.0(9) . .
C4 C5 C6 122.2(9) . .
C4 C5 C31 120.3(8) . .
C6 C5 C31 117.4(9) . .
N2 C6 C7 107.6(8) . .
N2 C6 C5 120.8(9) . .
C7 C6 C5 130.7(9) . .
C8 C7 C6 106.7(8) . .
C8 C7 Au1 134.2(7) . .
C6 C7 Au1 119.1(7) . .
C9 C8 C7 107.5(9) . .
C9 C8 Au2 119.0(7) . .
C7 C8 Au2 133.5(7) . .
C8 C9 N2 108.8(9) . .
C8 C9 C10 131.6(9) . .
N2 C9 C10 118.7(9) . .
C11 C10 C9 123.3(9) . .
C11 C10 C37 119.9(9) . .
C9 C10 C37 115.4(9) . .
C10 C11 N3 124.6(9) . .
C10 C11 C12 129.4(10) . .
N3 C11 C12 105.9(9) . .
C13 C12 C11 109.0(9) . .
C13 C12 Br3 122.7(8) . .
C11 C12 Br3 128.3(8) . .
C12 C13 C14 107.4(9) . .
C12 C13 Br4 121.8(8) . .
C14 C13 Br4 130.9(8) . .
N3 C14 C15 125.0(10) . .
N3 C14 C13 108.0(9) . .
C15 C14 C13 126.7(10) . .
C16 C15 C14 124.4(10) . .
C16 C15 C43 117.0(10) . .
C14 C15 C43 118.6(10) . .
N4 C16 C15 126.0(9) . .
N4 C16 C17 107.3(10) . .
C15 C16 C17 126.6(10) . .
C18 C17 C16 108.3(10) . .
C18 C17 Br5 122.6(9) . .
C16 C17 Br5 129.2(10) . .
C17 C18 C19 108.7(10) . .
C17 C18 Br6 123.7(9) . .
C19 C18 Br6 126.9(9) . .
C20 C19 N4 124.4(9) . .
C20 C19 C18 129.4(10) . .
N4 C19 C18 105.9(9) . .
C19 C20 C21 122.7(9) . .
C19 C20 C49 119.4(9) . .
C21 C20 C49 117.9(9) . .
N5 C21 C22 106.7(9) . .
N5 C21 C20 120.9(9) . .
C22 C21 C20 131.8(10) . .
C23 C22 C21 106.7(9) . .
C23 C22 Au2 134.5(7) . .
C21 C22 Au2 118.7(7) . .
C22 C23 C24 107.6(8) . .
C22 C23 Au1 133.4(7) . .
C24 C23 Au1 119.0(7) . .
N5 C24 C23 107.9(9) . .
N5 C24 C25 119.5(9) . .
C23 C24 C25 131.5(9) . .
C26 C25 C24 124.3(9) . .
C26 C25 C55 120.0(9) . .
C24 C25 C55 115.7(9) . .
C25 C26 N6 124.0(9) . .
C25 C26 C27 129.0(9) . .
N6 C26 C27 106.8(9) . .
C28 C27 C26 109.1(9) . .
C28 C27 Br7 122.8(8) . .
C26 C27 Br7 128.1(8) . .
C27 C28 C29 107.4(9) . .
C27 C28 Br8 121.5(8) . .
C29 C28 Br8 130.9(8) . .
N6 C29 C30 125.5(9) . .
N6 C29 C28 107.9(9) . .
C30 C29 C28 126.4(10) . .
C29 C30 C1 124.5(10) . .
C29 C30 C61 117.8(9) . .
C1 C30 C61 117.5(9) . .
C32 C31 C36 115.7(9) . .
C32 C31 C5 125.5(9) . .
C36 C31 C5 118.8(8) . .
F1 C32 C31 119.3(9) . .
F1 C32 C33 118.1(10) . .
C31 C32 C33 122.6(10) . .
F2 C33 C34 120.4(10) . .
F2 C33 C32 120.0(10) . .
C34 C33 C32 119.6(10) . .
F3 C34 C33 119.7(10) . .
F3 C34 C35 120.3(10) . .
C33 C34 C35 119.9(9) . .
F4 C35 C34 119.9(9) . .
F4 C35 C36 120.0(9) . .
C34 C35 C36 120.0(10) . .
F5 C36 C35 118.1(8) . .
F5 C36 C31 119.8(8) . .
C35 C36 C31 122.1(9) . .
C42 C37 C38 117.2(12) . .
C42 C37 C10 122.7(13) . .
C38 C37 C10 120.1(11) . .
F6 C38 C39 119.0(15) . .
F6 C38 C37 120.4(10) . .
C39 C38 C37 120.5(16) . .
C40 C39 F7 118.0(17) . .
C40 C39 C38 124(2) . .
F7 C39 C38 117.6(19) . .
C39 C40 F8 129(3) . .
C39 C40 C41 119.1(17) . .
F8 C40 C41 112(2) . .
F9 C41 C42 114(2) . .
F9 C41 C40 126.8(19) . .
C42 C41 C40 118.8(15) . .
F10 C42 C37 118.4(13) . .
F10 C42 C41 121.7(15) . .
C37 C42 C41 119.9(17) . .
C48 C43 C44 117.2(12) . .
C48 C43 C15 123.4(13) . .
C44 C43 C15 119.3(11) . .
F11 C44 C43 121.2(11) . .
F11 C44 C45 115.6(13) . .
C43 C44 C45 122.8(14) . .
C46 C45 F12 122.2(16) . .
C46 C45 C44 117.8(17) . .
F12 C45 C44 120.0(16) . .
C45 C46 C47 122.4(15) . .
C45 C46 F13 120.9(18) . .
C47 C46 F13 116.7(16) . .
C46 C47 F14 122.8(15) . .
C46 C47 C48 119.6(14) . .
F14 C47 C48 117.6(17) . .
F15 C48 C43 119.4(14) . .
F15 C48 C47 120.5(13) . .
C43 C48 C47 119.9(16) . .
C54 C49 C50 115.4(10) . .
C54 C49 C20 120.5(10) . .
C50 C49 C20 124.1(10) . .
F16 C50 C51 119.2(11) . .
F16 C50 C49 118.9(10) . .
C51 C50 C49 121.9(11) . .
F17 C51 C52 120.1(11) . .
F17 C51 C50 119.5(11) . .
C52 C51 C50 120.2(11) . .
C51 C52 F18 120.8(11) . .
C51 C52 C53 121.4(11) . .
F18 C52 C53 117.8(11) . .
F19 C53 C52 121.4(10) . .
F19 C53 C54 120.6(11) . .
C52 C53 C54 118.0(11) . .
F20 C54 C49 119.8(9) . .
F20 C54 C53 117.2(10) . .
C49 C54 C53 123.0(10) . .
C56 C55 C60 118.6(11) . .
C56 C55 C25 120.3(11) . .
C60 C55 C25 121.0(10) . .
F21 C56 C57 121.1(12) . .
F21 C56 C55 119.1(11) . .
C57 C56 C55 119.8(14) . .
F22 C57 C56 117.7(16) . .
F22 C57 C58 122.0(13) . .
C56 C57 C58 120.2(14) . .
F23 C58 C59 119.7(17) . .
F23 C58 C57 120.3(15) . .
C59 C58 C57 119.9(13) . .
C58 C59 F24 119.9(13) . .
C58 C59 C60 120.8(15) . .
F24 C59 C60 119.3(14) . .
F25 C60 C59 118.8(12) . .
F25 C60 C55 120.5(10) . .
C59 C60 C55 120.6(13) . .
C62 C61 C66 116.9(12) . .
C62 C61 C30 123.7(12) . .
C66 C61 C30 119.4(11) . .
C61 C62 F26 118.2(12) . .
C61 C62 C63 123.8(13) . .
F26 C62 C63 118.0(12) . .
F27 C63 C64 120.2(15) . .
F27 C63 C62 122.7(16) . .
C64 C63 C62 117.1(13) . .
C65 C64 F28 119.5(18) . .
C65 C64 C63 122.1(15) . .
F28 C64 C63 118.3(17) . .
F29 C65 C64 120.2(15) . .
F29 C65 C66 120.3(15) . .
C64 C65 C66 119.5(16) . .
F30 C66 C65 119.1(13) . .
F30 C66 C61 120.4(11) . .
C65 C66 C61 120.5(14) . .
Cl2 C67 Cl1 109.3(9) . .
Cl2 C67 Cl3 110.7(9) . .
Cl1 C67 Cl3 111.0(10) . .
Cl4 C68 Cl5 115(2) . .
Cl4 C68 Cl6 95(2) . .
Cl5 C68 Cl6 105.4(19) . .
Cl8 C69 Cl7 106.9(14) . .
Cl8 C69 Cl9 103.1(14) . .
Cl7 C69 Cl9 98.6(14) . .
C70 C70 Cl11 122(4) 2_766 .
C70 C70 Cl10 66(3) 2_766 2_766
Cl11 C70 Cl10 102(2) . 2_766
C70 C70 Cl10 59(2) 2_766 .
Cl11 C70 Cl10 106(2) . .
Cl10 C70 Cl10 125(2) 2_766 .
C73 C72 C71 111(4) . .
C72 C73 C73 105(3) . 2_576
C70 Cl10 C70 55(2) 2_766 .
C1 N1 C4 109.1(8) . .
C1 N1 Au1 124.4(7) . .
C4 N1 Au1 126.1(7) . .
C6 N2 C9 109.0(8) . .
C6 N2 H2 125.5 . .
C9 N2 H2 125.5 . .
C14 N3 C11 109.6(8) . .
C14 N3 Au2 126.0(7) . .
C11 N3 Au2 124.4(6) . .
C16 N4 C19 109.4(8) . .
C16 N4 Au2 125.1(7) . .
C19 N4 Au2 125.2(7) . .
C24 N5 C21 110.7(8) . .
C24 N5 H5 124.6 . .
C21 N5 H5 124.6 . .
C29 N6 C26 108.8(8) . .
C29 N6 Au1 126.4(7) . .
C26 N6 Au1 124.7(7) . .

loop_
_geom_bond_atom_site_label_1
_geom_bond_atom_site_label_2
_geom_bond_distance
_geom_bond_site_symmetry_2
Au1 C7 1.996(10) .
Au1 C23 2.000(9) .
Au1 N1 2.069(8) .
Au1 N6 2.071(8) .
Au2 C22 1.994(10) .
Au2 C8 1.998(10) .
Au2 N4 2.077(8) .
Au2 N3 2.087(8) .
Br1 C2 1.873(11) .
Br2 C3 1.867(10) .
Br3 C12 1.868(10) .
Br4 C13 1.866(10) .
Br5 C17 1.861(12) .
Br6 C18 1.874(11) .
Br7 C27 1.864(10) .
Br8 C28 1.856(10) .
C1 N1 1.363(13) .
C1 C30 1.407(15) .
C1 C2 1.464(14) .
C2 C3 1.346(16) .
C3 C4 1.441(14) .
C4 C5 1.365(14) .
C4 N1 1.379(12) .
C5 C6 1.429(13) .
C5 C31 1.485(13) .
C6 N2 1.359(12) .
C6 C7 1.424(13) .
C7 C8 1.403(13) .
C8 C9 1.377(14) .
C9 N2 1.378(12) .
C9 C10 1.444(14) .
C10 C11 1.351(15) .
C10 C37 1.500(14) .
C11 N3 1.395(13) .
C11 C12 1.441(14) .
C12 C13 1.341(15) .
C13 C14 1.444(15) .
C14 N3 1.349(13) .
C14 C15 1.414(15) .
C15 C16 1.406(16) .
C15 C43 1.502(15) .
C16 N4 1.353(13) .
C16 C17 1.445(15) .
C17 C18 1.325(18) .
C18 C19 1.442(15) .
C19 C20 1.359(15) .
C19 N4 1.398(13) .
C20 C21 1.424(14) .
C20 C49 1.489(14) .
C21 N5 1.376(14) .
C21 C22 1.418(14) .
C22 C23 1.397(13) .
C23 C24 1.407(13) .
C24 N5 1.336(13) .
C24 C25 1.411(15) .
C25 C26 1.359(15) .
C25 C55 1.500(14) .
C26 N6 1.413(12) .
C26 C27 1.446(14) .
C27 C28 1.340(15) .
C28 C29 1.475(13) .
C29 N6 1.361(13) .
C29 C30 1.398(14) .
C30 C61 1.498(15) .
C31 C32 1.381(14) .
C31 C36 1.395(13) .
C32 F1 1.334(12) .
C32 C33 1.393(15) .
C33 F2 1.340(12) .
C33 C34 1.363(16) .
C34 F3 1.330(11) .
C34 C35 1.365(15) .
C35 F4 1.355(12) .
C35 C36 1.387(14) .
C36 F5 1.337(11) .
C37 C42 1.382(19) .
C37 C38 1.400(19) .
C38 F6 1.326(17) .
C38 C39 1.387(18) .
C39 C40 1.25(3) .
C39 F7 1.38(2) .
C40 F8 1.332(18) .
C40 C41 1.43(3) .
C41 F9 1.37(2) .
C41 C42 1.43(2) .
C42 F10 1.335(19) .
C43 C48 1.360(18) .
C43 C44 1.362(19) .
C44 F11 1.351(16) .
C44 C45 1.41(2) .
C45 C46 1.32(2) .
C45 F12 1.33(2) .
C46 C47 1.33(3) .
C46 F13 1.361(16) .
C47 F14 1.336(18) .
C47 C48 1.43(2) .
C48 F15 1.32(2) .
C49 C54 1.379(16) .
C49 C50 1.409(16) .
C50 F16 1.347(14) .
C50 C51 1.376(17) .
C51 F17 1.336(14) .
C51 C52 1.337(18) .
C52 F18 1.343(13) .
C52 C53 1.375(17) .
C53 F19 1.324(14) .
C53 C54 1.397(15) .
C54 F20 1.336(13) .
C55 C56 1.391(16) .
C55 C60 1.403(17) .
C56 F21 1.312(16) .
C56 C57 1.385(18) .
C57 F22 1.343(17) .
C57 C58 1.40(3) .
C58 F23 1.327(16) .
C58 C59 1.35(2) .
C59 F24 1.352(18) .
C59 C60 1.375(17) .
C60 F25 1.333(15) .
C61 C62 1.344(18) .
C61 C66 1.420(19) .
C62 F26 1.349(15) .
C62 C63 1.39(2) .
C63 F27 1.299(16) .
C63 C64 1.38(2) .
C64 C65 1.35(2) .
C64 F28 1.352(18) .
C65 F29 1.340(18) .
C65 C66 1.38(2) .
C66 F30 1.317(17) .
C67 Cl2 1.728(17) .
C67 Cl1 1.741(14) .
C67 Cl3 1.753(18) .
C68 Cl4 1.58(3) .
C68 Cl5 1.70(3) .
C68 Cl6 1.76(4) .
C69 Cl8 1.77(3) .
C69 Cl7 1.80(3) .
C69 Cl9 1.86(3) .
C70 C70 1.61(7) 2_766
C70 Cl11 1.67(4) .
C70 Cl10 1.68(4) 2_766
C70 Cl10 1.79(4) .
C71 C72 1.60(5) .
C72 C73 1.39(4) .
C73 C73 1.68(6) 2_576
Cl10 C70 1.68(4) 2_766
N2 H2 0.8800 .
N5 H5 0.8800 .
